data_4312893
loop_
_publ_author_name
'Vadapalli Chandrasekhar'
'Arunachalampillai Athimoolam'
'Narreddula Dastagiri Reddy'
'Selvarajan Nagendran'
'Alexander Steiner'
'Stefano Zacchini'
'Raymond Butcher'

_publ_section_title
;
 Pendant Cyclodicarbaphosphazatriene-Containing Monomers and Polymers:
 Synthesis, Crystal Structures and Polymerization Behavior of
 [NC(NMe2)]2[NP(O-C6H4-p-C6H4-p-CHCH2)(X)], X = Cl, OCH2CF3, OC6H5,
 OC6H4-m-CH3, OC6H4-p-Br
;
_journal_name_full 'Inorganic Chemistry'
_journal_page_first 51
_journal_page_last 59
_journal_paper_doi 10.1021/ic025940u
_journal_volume 42
_journal_year 2003
_chemical_formula_sum 'C20 H23 Cl N5 O P'
_chemical_formula_weight 415.85
_chemical_name_systematic
;
 ?
;
_space_group_IT_number 2
_symmetry_cell_setting triclinic
_symmetry_space_group_name_Hall '-P 1'
_symmetry_space_group_name_H-M 'P -1'
_atom_sites_solution_hydrogens geom
_atom_sites_solution_primary direct
_atom_sites_solution_secondary difmap
_audit_creation_method SHELXL-97
_cell_angle_alpha 95.973(5)
_cell_angle_beta 93.560(5)
_cell_angle_gamma 109.297(5)
_cell_formula_units_Z 2
_cell_length_a 6.724(5)
_cell_length_b 8.610(5)
_cell_length_c 19.502(5)
_cell_measurement_temperature 293(2)
_cell_volume 1054.2(10)
_computing_structure_refinement 'SHELXL-97 (Sheldrick, 1997)'
_diffrn_ambient_temperature 293(2)
_diffrn_measured_fraction_theta_full 0.996
_diffrn_measured_fraction_theta_max 0.996
_diffrn_radiation_monochromator graphite
_diffrn_radiation_source 'fine-focus sealed tube'
_diffrn_radiation_type MoK\a
_diffrn_radiation_wavelength 0.71069
_diffrn_reflns_av_R_equivalents 0.0096
_diffrn_reflns_av_sigmaI/netI 0.0435
_diffrn_reflns_limit_h_max 7
_diffrn_reflns_limit_h_min 0
_diffrn_reflns_limit_k_max 9
_diffrn_reflns_limit_k_min -10
_diffrn_reflns_limit_l_max 23
_diffrn_reflns_limit_l_min -23
_diffrn_reflns_number 4159
_diffrn_reflns_theta_full 24.98
_diffrn_reflns_theta_max 24.98
_diffrn_reflns_theta_min 2.11
_exptl_absorpt_coefficient_mu 0.278
_exptl_absorpt_correction_type none
_exptl_crystal_colour colorless
_exptl_crystal_density_diffrn 1.310
_exptl_crystal_density_method 'not measured'
_exptl_crystal_F_000 436
_refine_diff_density_max 0.214
_refine_diff_density_min -0.201
_refine_diff_density_rms 0.048
_refine_ls_extinction_method none
_refine_ls_goodness_of_fit_ref 1.012
_refine_ls_hydrogen_treatment mixed
_refine_ls_matrix_type full
_refine_ls_number_parameters 466
_refine_ls_number_reflns 3682
_refine_ls_number_restraints 0
_refine_ls_restrained_S_all 1.012
_refine_ls_R_factor_all 0.1054
_refine_ls_R_factor_gt 0.0515
_refine_ls_shift/su_max 1.308
_refine_ls_shift/su_mean 0.187
_refine_ls_structure_factor_coef Fsqd
_refine_ls_weighting_details 'calc w=1/[\s^2^(Fo^2^)+(0.1000P)^2^+0.0000P] where P=(Fo^2^+2Fc^2^)/3'
_refine_ls_weighting_scheme calc
_refine_ls_wR_factor_gt 0.1394
_refine_ls_wR_factor_ref 0.1651
_reflns_number_gt 1966
_reflns_number_total 3682
_reflns_threshold_expression >2sigma(I)
_cod_data_source_file ic025940u-2_s2_1.cif
_cod_data_source_block compd3
_cod_depositor_comments
;
The following automatic conversions were performed:

'_symmetry_cell_setting' value 'Triclinic' changed to 'triclinic'
according to the built-in table from CIF Core dictionary named
'cif_core.dic' version 2.4.1 from 2010-06-29.

Automatic conversion script
Id: cif_fix_values 1646 2011-03-28 12:23:43Z adriana 
;
_cod_database_code 4312893

loop_
_symmetry_equiv_pos_as_xyz
'x, y, z'
'-x, -y, -z'

loop_
_atom_site_label
_atom_site_type_symbol
_atom_site_fract_x
_atom_site_fract_y
_atom_site_fract_z
_atom_site_U_iso_or_equiv
_atom_site_adp_type
_atom_site_occupancy
_atom_site_symmetry_multiplicity
_atom_site_calc_flag
_atom_site_refinement_flags
_atom_site_disorder_assembly
_atom_site_disorder_group
Cl2 Cl 0.19476(16) 0.23491(12) 0.85101(5) 0.0896(4) Uani 1 1 d . . .
H16 H 0.752(14) 0.202(10) 0.727(4) 0.24(3) Uiso 1 1 d . . .
O3 O 0.3569(4) 0.1103(3) 0.74581(12) 0.0772(7) Uani 1 1 d . . .
H58 H 0.813(15) 0.048(11) 0.627(5) 0.22(4) Uiso 1 1 d . . .
C11A C 0.624(2) 0.0795(17) 0.6834(7) 0.080(4) Uani 0.40 1 d P . .
C28 C 0.3487(18) -0.0202(19) 0.6351(4) 0.128(5) Uani 0.60 1 d P . .
C6 C 0.4415(6) 0.0229(4) 0.69721(18) 0.0665(9) Uani 1 1 d . . .
H37 H 0.165(17) -0.083(13) 0.630(5) 0.27(4) Uiso 1 1 d . . .
P1 P 0.26305(14) 0.03466(11) 0.81222(5) 0.0676(3) Uani 1 1 d . . .
C29 C 0.711(2) 0.005(2) 0.6342(8) 0.085(4) Uani 0.40 1 d P . .
C33 C 0.455(2) -0.069(3) 0.5829(6) 0.135(6) Uani 0.50 1 d P . .
H27 H 0.743(10) 0.046(7) 0.745(3) 0.15(2) Uiso 1 1 d . . .
C16 C 0.6363(15) 0.0069(13) 0.7112(5) 0.078(2) Uani 0.60 1 d P . .
H36 H 0.534(8) -0.193(6) 0.460(2) 0.091(17) Uiso 1 1 d . . .
H26 H 0.611(12) -0.299(9) 0.361(4) 0.21(3) Uiso 1 1 d . . .
C19 C 0.8812(16) -0.1443(17) 0.5198(6) 0.101(4) Uani 0.50 1 d P . .
N4 N 0.4373(4) 0.0078(4) 0.86229(14) 0.0670(8) Uani 1 1 d . . .
C23 C 0.6296(16) -0.2243(14) 0.4701(4) 0.096(3) Uani 0.60 1 d P . .
C10 C 0.6105(6) -0.1280(5) 0.59457(19) 0.0760(10) Uani 1 1 d . . .
H20 H 0.319(14) -0.220(11) 0.535(5) 0.24(3) Uiso 1 1 d . . .
C22 C 0.309(2) -0.141(3) 0.6625(9) 0.175(11) Uani 0.40 1 d P . .
C15 C 0.7155(13) -0.0718(13) 0.6608(4) 0.070(2) Uani 0.60 1 d P . .
N5 N 0.0531(5) -0.1187(4) 0.79464(16) 0.0758(8) Uani 1 1 d . . .
C18 C 0.3745(19) -0.1692(17) 0.5937(9) 0.103(5) Uani 0.50 1 d P . .
H33 H 0.99(2) -0.065(16) 0.546(8) 0.39(8) Uiso 1 1 d . . .
C32 C 0.950(2) -0.208(2) 0.4564(9) 0.113(5) Uani 0.50 1 d P . .
H43 H 0.10(3) -0.23(2) 0.675(10) 0.46(9) Uiso 1 1 d . . .
H31 H 0.894(11) -0.392(8) 0.297(3) 0.13(2) Uiso 1 1 d . . .
H30 H 1.02(3) -0.276(19) 0.364(8) 0.36(8) Uiso 1 1 d . . .
C31 C 0.712(2) -0.2941(15) 0.4179(4) 0.108(3) Uani 0.60 1 d P . .
C12 C 0.6966(7) -0.2055(6) 0.5371(2) 0.0873(12) Uani 1 1 d . . .
H24A H -0.344(10) -0.248(8) 0.770(3) 0.14(2) Uiso 1 1 d . . .
H73 H 1.003(7) -0.230(6) 0.481(3) 0.041(16) Uiso 1 1 d . . .
H14A H 0.808(13) 0.032(10) 0.918(4) 0.21(3) Uiso 1 1 d . . .
H12 H 0.824(12) -0.122(8) 0.671(3) 0.18(3) Uiso 1 1 d . . .
H14C H 0.750(11) 0.018(9) 0.978(4) 0.18(3) Uiso 1 1 d . . .
H29 H 0.963(8) -0.424(5) 0.317(2) 0.044(10) Uiso 1 1 d . . .
H46 H 1.27(4) -0.34(2) 0.394(10) 0.48(10) Uiso 1 1 d . . .
C17 C 0.8565(13) -0.3469(9) 0.4250(3) 0.1183(19) Uani 1 1 d . . .
H8 H 0.419(4) -0.256(3) 0.6225(11) 0.015(6) Uiso 1 1 d . . .
C27 C 0.5529(19) -0.3580(18) 0.4919(7) 0.096(3) Uani 0.40 1 d P . .
C30 C 0.9420(17) -0.4180(13) 0.3679(5) 0.175(4) Uani 1 1 d . . .
H22 H 0.372(19) -0.395(13) 0.505(5) 0.29(5) Uiso 1 1 d . . .
C14 C 0.7319(7) -0.0471(7) 0.9474(3) 0.0897(14) Uani 1 1 d . . .
C13 C 0.3746(6) -0.1377(4) 0.88996(18) 0.0662(9) Uani 1 1 d . . .
C26 C 0.866(2) -0.270(2) 0.5540(6) 0.115(5) Uani 0.50 1 d P . .
C11 C 0.0375(6) -0.2437(5) 0.8335(2) 0.0719(10) Uani 1 1 d . . .
C24A C 1.090(6) -0.436(6) 0.361(3) 0.35(3) Uani 0.40 1 d P . .
C25 C 0.6231(19) -0.4185(19) 0.4358(7) 0.091(3) Uani 0.40 1 d P . .
C24 C -0.3255(9) -0.3692(9) 0.7783(3) 0.1126(19) Uani 1 1 d . . .
C34 C 0.846(3) -0.525(2) 0.3167(6) 0.152(5) Uani 0.60 1 d P . .
H24B H -0.450(11) -0.377(7) 0.800(3) 0.14(2) Uiso 1 1 d . . .
H28 H 0.884(10) -0.270(7) 0.592(4) 0.15(2) Uiso 1 1 d . . .
H60 H 0.60(3) -0.47(2) 0.402(10) 0.49(11) Uiso 1 1 d . . .
H61 H 0.921(11) -0.564(8) 0.284(4) 0.17(2) Uiso 1 1 d . . .
C39 C 0.9488(19) -0.3446(19) 0.5043(6) 0.111(4) Uani 0.50 1 d P . .
H24C H -0.312(14) -0.436(11) 0.739(5) 0.23(4) Uiso 1 1 d . . .
H14B H 0.819(12) -0.124(9) 0.942(4) 0.23(3) Uiso 1 1 d . . .
N9 N 0.5208(5) -0.1640(4) 0.93322(16) 0.0754(8) Uani 1 1 d . . .
H14 H 1.061(13) -0.375(8) 0.499(4) 0.19(3) Uiso 1 1 d . . .
N7 N 0.1864(5) -0.2570(3) 0.87929(15) 0.0700(8) Uani 1 1 d . . .
N8 N -0.1471(5) -0.3701(4) 0.82472(18) 0.0834(10) Uani 1 1 d . . .
H21A H 0.414(13) -0.290(9) 1.010(4) 0.21(3) Uiso 1 1 d . . .
C21 C 0.4694(12) -0.3121(8) 0.9684(4) 0.1017(16) Uani 1 1 d . . .
H20C H -0.136(10) -0.479(8) 0.901(3) 0.14(3) Uiso 1 1 d . . .
C20 C -0.1791(10) -0.5146(7) 0.8599(5) 0.114(2) Uani 1 1 d . . .
H20B H -0.307(15) -0.605(10) 0.838(4) 0.23(3) Uiso 1 1 d . . .
H21B H 0.616(10) -0.323(7) 0.980(3) 0.15(2) Uiso 1 1 d . . .
H21C H 0.399(12) -0.374(9) 0.942(4) 0.18(4) Uiso 1 1 d . . .
H20A H -0.082(12) -0.571(8) 0.844(4) 0.17(3) Uiso 1 1 d . . .

loop_
_atom_site_aniso_label
_atom_site_aniso_U_11
_atom_site_aniso_U_22
_atom_site_aniso_U_33
_atom_site_aniso_U_23
_atom_site_aniso_U_13
_atom_site_aniso_U_12
Cl2 0.0796(7) 0.0873(7) 0.0993(8) -0.0169(5) 0.0213(5) 0.0314(5)
O3 0.0824(17) 0.0854(16) 0.0703(15) 0.0054(12) 0.0236(12) 0.0358(13)
C11A 0.070(8) 0.084(9) 0.071(8) -0.013(6) 0.011(7) 0.011(7)
C28 0.107(8) 0.275(15) 0.058(5) 0.014(6) 0.008(5) 0.140(10)
C6 0.062(2) 0.083(2) 0.056(2) 0.0077(17) 0.0135(18) 0.0256(19)
P1 0.0578(6) 0.0754(6) 0.0633(6) -0.0093(4) 0.0147(4) 0.0180(4)
C29 0.052(6) 0.098(10) 0.083(9) -0.016(8) 0.025(7) -0.001(7)
C33 0.078(9) 0.27(2) 0.054(5) 0.007(9) -0.006(6) 0.054(11)
C16 0.069(5) 0.105(7) 0.057(5) -0.009(4) -0.003(4) 0.033(5)
C19 0.068(6) 0.135(9) 0.085(7) -0.028(7) 0.011(5) 0.025(6)
N4 0.0487(16) 0.0762(19) 0.0641(16) -0.0045(14) 0.0097(13) 0.0086(14)
C23 0.109(7) 0.143(8) 0.061(4) 0.014(4) 0.012(4) 0.074(7)
C10 0.066(2) 0.113(3) 0.055(2) 0.007(2) 0.0058(18) 0.040(2)
C22 0.068(8) 0.229(19) 0.114(12) -0.112(13) 0.053(9) -0.067(11)
C15 0.064(5) 0.089(6) 0.060(5) 0.011(4) 0.008(4) 0.030(4)
N5 0.0611(18) 0.084(2) 0.0700(18) -0.0142(16) 0.0032(14) 0.0156(15)
C18 0.061(7) 0.111(9) 0.123(12) -0.035(8) 0.012(7) 0.026(6)
C32 0.069(7) 0.164(14) 0.108(11) 0.014(10) 0.027(7) 0.039(8)
C31 0.133(8) 0.139(9) 0.058(5) -0.004(5) 0.016(5) 0.059(8)
C12 0.079(3) 0.126(3) 0.059(2) -0.003(2) 0.013(2) 0.042(3)
C17 0.125(5) 0.126(5) 0.097(4) -0.017(3) 0.040(3) 0.038(4)
C27 0.079(8) 0.101(9) 0.097(8) -0.007(7) 0.038(6) 0.017(6)
C30 0.170(8) 0.191(8) 0.148(7) -0.039(6) 0.088(6) 0.047(6)
C14 0.065(3) 0.103(3) 0.093(3) -0.019(3) 0.012(2) 0.026(3)
C13 0.062(2) 0.072(2) 0.0591(19) -0.0168(17) 0.0167(18) 0.0219(19)
C26 0.128(9) 0.201(14) 0.059(6) -0.016(7) -0.008(6) 0.127(10)
C11 0.061(2) 0.071(2) 0.069(2) -0.0220(19) 0.022(2) 0.0101(19)
C24A 0.14(2) 0.43(5) 0.37(6) -0.21(5) 0.11(4) 0.01(3)
C25 0.079(7) 0.086(8) 0.092(8) -0.004(7) 0.036(6) 0.008(6)
C24 0.071(3) 0.130(5) 0.113(4) -0.032(4) -0.002(3) 0.019(3)
C34 0.213(16) 0.177(13) 0.096(8) -0.006(8) 0.052(9) 0.109(13)
C39 0.108(8) 0.154(11) 0.099(7) 0.012(7) 0.019(6) 0.084(9)
N9 0.064(2) 0.087(2) 0.0743(19) -0.0080(16) 0.0082(17) 0.0297(17)
N7 0.0595(19) 0.0721(18) 0.0692(18) -0.0072(14) 0.0153(15) 0.0135(15)
N8 0.0565(19) 0.078(2) 0.095(2) -0.0188(17) 0.0156(17) 0.0024(16)
C21 0.119(5) 0.092(4) 0.097(4) 0.006(3) 0.004(4) 0.043(3)
C20 0.083(4) 0.084(4) 0.148(6) -0.010(4) 0.026(4) -0.003(3)

loop_
_atom_type_symbol
_atom_type_description
_atom_type_scat_dispersion_real
_atom_type_scat_dispersion_imag
_atom_type_scat_source
C C 0.0033 0.0016 'International Tables Vol C Tables 4.2.6.8 and 6.1.1.4'
H H 0.0000 0.0000 'International Tables Vol C Tables 4.2.6.8 and 6.1.1.4'
N N 0.0061 0.0033 'International Tables Vol C Tables 4.2.6.8 and 6.1.1.4'
O O 0.0106 0.0060 'International Tables Vol C Tables 4.2.6.8 and 6.1.1.4'
P P 0.1023 0.0942 'International Tables Vol C Tables 4.2.6.8 and 6.1.1.4'
Cl Cl 0.1484 0.1585 'International Tables Vol C Tables 4.2.6.8 and 6.1.1.4'

loop_
_geom_angle_atom_site_label_1
_geom_angle_atom_site_label_2
_geom_angle_atom_site_label_3
_geom_angle
_geom_angle_site_symmetry_1
_geom_angle_site_symmetry_3
_geom_angle_publ_flag
C6 O3 P1 121.8(2) . . ?
C16 C11A C6 79.6(13) . . ?
C16 C11A C29 88.9(17) . . ?
C6 C11A C29 124.5(11) . . ?
C16 C11A C15 56.2(11) . . ?
C6 C11A C15 110.3(10) . . ?
C29 C11A C15 32.8(8) . . ?
C16 C11A C28 104.7(15) . . ?
C6 C11A C28 41.9(6) . . ?
C29 C11A C28 91.7(10) . . ?
C15 C11A C28 97.5(7) . . ?
C22 C28 C6 72.6(8) . . ?
C22 C28 C33 97.6(14) . . ?
C6 C28 C33 118.9(8) . . ?
C22 C28 C18 64.4(12) . . ?
C6 C28 C18 117.3(9) . . ?
C33 C28 C18 36.3(8) . . ?
C22 C28 C11A 94.1(11) . . ?
C6 C28 C11A 39.4(5) . . ?
C33 C28 C11A 84.1(8) . . ?
C18 C28 C11A 100.5(8) . . ?
C11A C6 C28 98.7(9) . . ?
C11A C6 C16 39.4(6) . . ?
C28 C6 C16 119.2(6) . . ?
C11A C6 O3 121.9(7) . . ?
C28 C6 O3 118.3(4) . . ?
C16 C6 O3 121.6(4) . . ?
C11A C6 C22 118.5(8) . . ?
C28 C6 C22 50.3(11) . . ?
C16 C6 C22 104.0(11) . . ?
O3 C6 C22 119.6(6) . . ?
N4 P1 N5 115.03(19) . . ?
N4 P1 O3 111.77(15) . . ?
N5 P1 O3 113.27(16) . . ?
N4 P1 Cl2 110.10(11) . . ?
N5 P1 Cl2 109.62(13) . . ?
O3 P1 Cl2 95.27(11) . . ?
C15 C29 C10 78.0(14) . . ?
C15 C29 C11A 91.4(16) . . ?
C10 C29 C11A 124.7(12) . . ?
C15 C29 C16 58.1(12) . . ?
C10 C29 C16 113.2(12) . . ?
C11A C29 C16 33.4(7) . . ?
C15 C29 C33 107.9(15) . . ?
C10 C29 C33 46.7(8) . . ?
C11A C29 C33 88.4(11) . . ?
C16 C29 C33 100.2(8) . . ?
C18 C33 C10 83(2) . . ?
C18 C33 C28 79.1(15) . . ?
C10 C33 C28 123.4(9) . . ?
C18 C33 C29 111(2) . . ?
C10 C33 C29 44.4(7) . . ?
C28 C33 C29 94.7(9) . . ?
C18 C33 C22 46.0(13) . . ?
C10 C33 C22 96.7(13) . . ?
C28 C33 C22 37.1(9) . . ?
C29 C33 C22 91.9(9) . . ?
C11A C16 C15 91.1(13) . . ?
C11A C16 C6 61.0(12) . . ?
C15 C16 C6 119.2(7) . . ?
C11A C16 C29 57.6(13) . . ?
C15 C16 C29 33.5(6) . . ?
C6 C16 C29 99.7(9) . . ?
C12 C19 C26 69.2(8) . . ?
C12 C19 C32 122.8(10) . . ?
C26 C19 C32 97.8(12) . . ?
C12 C19 C23 48.3(5) . . ?
C26 C19 C23 98.8(9) . . ?
C32 C19 C23 82.2(8) . . ?
C12 C19 C39 98.9(9) . . ?
C26 C19 C39 44.7(7) . . ?
C32 C19 C39 53.3(9) . . ?
C23 C19 C39 95.9(7) . . ?
C13 N4 P1 115.0(2) . . ?
C27 C23 C12 71.6(8) . . ?
C27 C23 C31 92.1(10) . . ?
C12 C23 C31 124.7(9) . . ?
C27 C23 C25 50.8(8) . . ?
C12 C23 C25 106.5(9) . . ?
C31 C23 C25 41.5(6) . . ?
C27 C23 C19 101.0(10) . . ?
C12 C23 C19 45.0(5) . . ?
C31 C23 C19 91.2(8) . . ?
C25 C23 C19 102.0(8) . . ?
C29 C10 C33 88.9(12) . . ?
C29 C10 C15 38.8(8) . . ?
C33 C10 C15 112.4(8) . . ?
C29 C10 C12 125.8(7) . . ?
C33 C10 C12 121.8(6) . . ?
C15 C10 C12 123.8(5) . . ?
C29 C10 C18 111.6(8) . . ?
C33 C10 C18 36.8(9) . . ?
C15 C10 C18 112.5(8) . . ?
C12 C10 C18 119.3(6) . . ?
C28 C22 C18 68.8(13) . . ?
C28 C22 C6 57.1(10) . . ?
C18 C22 C6 109.8(12) . . ?
C28 C22 C33 45.3(9) . . ?
C18 C22 C33 26.6(7) . . ?
C6 C22 C33 84.2(11) . . ?
C29 C15 C16 88.4(13) . . ?
C29 C15 C10 63.2(11) . . ?
C16 C15 C10 122.0(8) . . ?
C29 C15 C11A 55.8(12) . . ?
C16 C15 C11A 32.6(5) . . ?
C10 C15 C11A 99.9(8) . . ?
C11 N5 P1 114.7(3) . . ?
C33 C18 C22 107.4(18) . . ?
C33 C18 C10 60.5(14) . . ?
C22 C18 C10 112.7(12) . . ?
C33 C18 C28 64.6(14) . . ?
C22 C18 C28 46.8(11) . . ?
C10 C18 C28 104.6(9) . . ?
C17 C32 C19 122.9(11) . . ?
C17 C32 C39 69.7(11) . . ?
C19 C32 C39 78.5(11) . . ?
C17 C32 C31 47.9(7) . . ?
C19 C32 C31 94.4(8) . . ?
C39 C32 C31 98.3(11) . . ?
C17 C32 C26 95.6(10) . . ?
C19 C32 C26 38.3(7) . . ?
C39 C32 C26 40.4(6) . . ?
C31 C32 C26 94.8(8) . . ?
C25 C31 C17 80.5(11) . . ?
C25 C31 C23 86.2(11) . . ?
C17 C31 C23 125.7(8) . . ?
C25 C31 C32 113.0(12) . . ?
C17 C31 C32 48.7(8) . . ?
C23 C31 C32 91.5(8) . . ?
C25 C31 C27 45.4(9) . . ?
C17 C31 C27 104.7(9) . . ?
C23 C31 C27 41.1(6) . . ?
C32 C31 C27 102.3(8) . . ?
C19 C12 C23 86.7(7) . . ?
C19 C12 C26 57.0(8) . . ?
C23 C12 C26 115.8(7) . . ?
C19 C12 C27 116.3(7) . . ?
C23 C12 C27 51.0(6) . . ?
C26 C12 C27 97.1(8) . . ?
C19 C12 C10 124.2(6) . . ?
C23 C12 C10 125.5(5) . . ?
C26 C12 C10 118.7(5) . . ?
C27 C12 C10 119.3(5) . . ?
C31 C17 C32 83.4(11) . . ?
C31 C17 C30 124.1(9) . . ?
C32 C17 C30 122.4(9) . . ?
C31 C17 C25 47.8(7) . . ?
C32 C17 C25 114.7(9) . . ?
C30 C17 C25 120.8(8) . . ?
C31 C17 C39 116.3(7) . . ?
C32 C17 C39 65.3(10) . . ?
C30 C17 C39 119.6(8) . . ?
C25 C17 C39 96.6(8) . . ?
C23 C27 C25 83.9(12) . . ?
C23 C27 C12 57.4(7) . . ?
C25 C27 C12 119.6(10) . . ?
C23 C27 C31 46.8(7) . . ?
C25 C27 C31 37.3(7) . . ?
C12 C27 C31 89.6(8) . . ?
C24A C30 C34 93(3) . . ?
C24A C30 C17 135(3) . . ?
C34 C30 C17 129.5(12) . . ?
N7 C13 N9 116.0(4) . . ?
N7 C13 N4 127.8(4) . . ?
N9 C13 N4 116.3(3) . . ?
C19 C26 C39 92.5(12) . . ?
C19 C26 C12 53.8(6) . . ?
C39 C26 C12 121.7(10) . . ?
C19 C26 C32 43.9(8) . . ?
C39 C26 C32 48.9(9) . . ?
C12 C26 C32 82.7(8) . . ?
N7 C11 N8 115.7(4) . . ?
N7 C11 N5 127.7(3) . . ?
N8 C11 N5 116.6(4) . . ?
C30 C24A C34 48(2) . . ?
C31 C25 C27 97.2(13) . . ?
C31 C25 C17 51.7(7) . . ?
C27 C25 C17 119.2(10) . . ?
C31 C25 C23 52.3(9) . . ?
C27 C25 C23 45.2(8) . . ?
C17 C25 C23 89.7(9) . . ?
C30 C34 C24A 39.1(12) . . ?
C26 C39 C32 90.8(12) . . ?
C26 C39 C17 115.6(9) . . ?
C32 C39 C17 45.0(6) . . ?
C26 C39 C19 42.8(8) . . ?
C32 C39 C19 48.2(8) . . ?
C17 C39 C19 83.1(7) . . ?
C13 N9 C14 121.4(4) . . ?
C13 N9 C21 121.2(4) . . ?
C14 N9 C21 117.3(5) . . ?
C13 N7 C11 119.1(3) . . ?
C11 N8 C20 121.9(4) . . ?
C11 N8 C24 121.5(5) . . ?
C20 N8 C24 116.6(5) . . ?

loop_
_geom_bond_atom_site_label_1
_geom_bond_atom_site_label_2
_geom_bond_distance
_geom_bond_site_symmetry_2
_geom_bond_publ_flag
Cl2 P1 2.0127(16) . ?
O3 C6 1.411(4) . ?
O3 P1 1.583(3) . ?
C11A C16 0.888(12) . ?
C11A C6 1.222(13) . ?
C11A C29 1.361(17) . ?
C11A C15 1.645(18) . ?
C11A C28 1.904(18) . ?
C28 C22 1.18(3) . ?
C28 C6 1.287(9) . ?
C28 C33 1.388(16) . ?
C28 C18 1.509(16) . ?
C6 C16 1.375(10) . ?
C6 C22 1.462(14) . ?
P1 N4 1.569(3) . ?
P1 N5 1.571(3) . ?
C29 C15 0.891(16) . ?
C29 C10 1.268(13) . ?
C29 C16 1.611(17) . ?
C29 C33 1.814(19) . ?
C33 C18 0.909(19) . ?
C33 C10 1.321(16) . ?
C33 C22 1.94(2) . ?
C16 C15 1.368(11) . ?
C19 C12 1.260(10) . ?
C19 C26 1.309(17) . ?
C19 C32 1.463(17) . ?
C19 C23 1.779(15) . ?
C19 C39 1.923(19) . ?
N4 C13 1.363(5) . ?
C23 C27 1.229(14) . ?
C23 C12 1.332(9) . ?
C23 C31 1.364(12) . ?
C23 C25 1.721(18) . ?
C10 C15 1.390(9) . ?
C10 C12 1.488(5) . ?
C10 C18 1.506(13) . ?
C22 C18 1.46(2) . ?
N5 C11 1.360(5) . ?
C32 C17 1.225(16) . ?
C32 C39 1.57(2) . ?
C32 C31 1.62(2) . ?
C32 C26 2.09(2) . ?
C31 C25 1.142(14) . ?
C31 C17 1.210(11) . ?
C31 C27 1.869(18) . ?
C12 C26 1.459(11) . ?
C12 C27 1.500(12) . ?
C17 C30 1.455(9) . ?
C17 C25 1.522(14) . ?
C17 C39 1.625(13) . ?
C27 C25 1.342(15) . ?
C30 C24A 1.07(4) . ?
C30 C34 1.265(18) . ?
C14 N9 1.433(6) . ?
C13 N7 1.328(4) . ?
C13 N9 1.347(5) . ?
C26 C39 1.354(13) . ?
C11 N7 1.342(5) . ?
C11 N8 1.340(5) . ?
C24A C34 1.70(5) . ?
C24 N8 1.460(7) . ?
N9 C21 1.462(7) . ?
N8 C20 1.444(8) . ?
